data_1505191
loop_
_publ_author_name
'Bis, Joanna A.'
'Vishweshwar, Peddy'
'Weyna, David'
'Zaworotko, Michael J.'

_publ_section_title
;
 Hierarchy of Supramolecular Synthons:&#x00A0; Persistent
 Hydroxyl&#x00B7;&#x00B7;&#x00B7;Pyridine Hydrogen Bonds in Cocrystals
 That Contain a Cyano Acceptor
;
_journal_issue 3
_journal_name_full 'Molecular Pharmaceutics'
_journal_page_first 401
_journal_paper_doi 10.1021/mp070012s
_journal_volume 4
_journal_year 2007
_chemical_formula_sum 'C26 H20 N4 O2'
_chemical_formula_weight 420.46
_chemical_name_systematic
; 
 ? 
;
_space_group_IT_number 14
_symmetry_cell_setting monoclinic
_symmetry_space_group_name_Hall '-P 2yn'
_symmetry_space_group_name_H-M 'P 1 21/n 1'
_atom_sites_solution_hydrogens geom
_atom_sites_solution_primary direct
_atom_sites_solution_secondary difmap
_audit_creation_method SHELXL-97
_cell_angle_alpha 90.00
_cell_angle_beta 106.763(2)
_cell_angle_gamma 90.00
_cell_formula_units_Z 4
_cell_length_a 16.5421(17)
_cell_length_b 7.5056(8)
_cell_length_c 18.709(2)
_cell_measurement_temperature 298(2)
_cell_volume 2224.2(4)
_computing_cell_refinement 'Bruker SMART'
_computing_data_collection 'Bruker SMART'
_computing_data_reduction 'Bruker SAINT'
_computing_molecular_graphics 'Bruker SHELXTL'
_computing_publication_material 'Bruker SHELXTL'
_computing_structure_refinement 'SHELXL-97 (Sheldrick, 1997)'
_computing_structure_solution 'SHELXS-97 (Sheldrick, 1990)'
_diffrn_ambient_temperature 298(2)
_diffrn_measured_fraction_theta_full 0.971
_diffrn_measured_fraction_theta_max 0.971
_diffrn_measurement_device_type 'CCD area detector'
_diffrn_measurement_method 'phi and omega scans'
_diffrn_radiation_monochromator graphite
_diffrn_radiation_source 'fine-focus sealed tube'
_diffrn_radiation_type MoK\a
_diffrn_radiation_wavelength 0.71073
_diffrn_reflns_av_R_equivalents 0.0200
_diffrn_reflns_av_sigmaI/netI 0.0232
_diffrn_reflns_limit_h_max 19
_diffrn_reflns_limit_h_min -10
_diffrn_reflns_limit_k_max 8
_diffrn_reflns_limit_k_min -8
_diffrn_reflns_limit_l_max 20
_diffrn_reflns_limit_l_min -22
_diffrn_reflns_number 10027
_diffrn_reflns_theta_full 25.00
_diffrn_reflns_theta_max 25.00
_diffrn_reflns_theta_min 1.95
_exptl_absorpt_coefficient_mu 0.082
_exptl_absorpt_correction_T_max 1.000
_exptl_absorpt_correction_T_min 0.559
_exptl_absorpt_correction_type SADABS
_exptl_crystal_colour yellow
_exptl_crystal_density_diffrn 1.256
_exptl_crystal_density_meas 0
_exptl_crystal_density_method 'not measured'
_exptl_crystal_description block
_exptl_crystal_F_000 880
_exptl_crystal_size_max 0.60
_exptl_crystal_size_mid 0.50
_exptl_crystal_size_min 0.30
_refine_diff_density_max 0.375
_refine_diff_density_min -0.209
_refine_diff_density_rms 0.056
_refine_ls_extinction_coef 0.070(4)
_refine_ls_extinction_expression Fc^*^=kFc[1+0.001xFc^2^\l^3^/sin(2\q)]^-1/4^
_refine_ls_extinction_method SHELXL
_refine_ls_goodness_of_fit_ref 1.069
_refine_ls_hydrogen_treatment mixed
_refine_ls_matrix_type full
_refine_ls_number_parameters 290
_refine_ls_number_reflns 3798
_refine_ls_number_restraints 0
_refine_ls_restrained_S_all 1.069
_refine_ls_R_factor_all 0.0593
_refine_ls_R_factor_gt 0.0504
_refine_ls_shift/su_max 0.000
_refine_ls_shift/su_mean 0.000
_refine_ls_structure_factor_coef Fsqd
_refine_ls_weighting_details 'calc w=1/[\s^2^(Fo^2^)+(0.0814P)^2^+0.3855P] where P=(Fo^2^+2Fc^2^)/3'
_refine_ls_weighting_scheme calc
_refine_ls_wR_factor_gt 0.1434
_refine_ls_wR_factor_ref 0.1501
_reflns_number_gt 3124
_reflns_number_total 3798
_reflns_threshold_expression >2sigma(I)
_cod_data_source_file mp070012ssi20070321_042211.cif
_cod_data_source_block jb449b3
_cod_depositor_comments
;
The following automatic conversions were performed:

'_symmetry_cell_setting' value 'Monoclinic' changed to 'monoclinic'
according to /home/saulius/struct/CIF-dictionaries/cif_core.dic
dictionary named 'cif_core.dic' version 2.4.1 from 2010-06-29.

Automatic conversion script
Id: cif_fix_values 1715 2011-07-08 13:25:40Z adriana 
;
_cod_original_sg_symbol_H-M P2(1)/n
_cod_database_code 1505191

loop_
_symmetry_equiv_pos_as_xyz
'x, y, z'
'-x+1/2, y+1/2, -z+1/2'
'-x, -y, -z'
'x-1/2, -y-1/2, z-1/2'

loop_
_atom_site_label
_atom_site_type_symbol
_atom_site_fract_x
_atom_site_fract_y
_atom_site_fract_z
_atom_site_U_iso_or_equiv
_atom_site_adp_type
_atom_site_occupancy
_atom_site_symmetry_multiplicity
_atom_site_calc_flag
_atom_site_refinement_flags
N1 N 0.26329(11) 0.9051(2) 0.73420(11) 0.0777(5) Uani 1 1 d .
N2 N 0.83354(10) 0.9333(2) 1.01961(10) 0.0680(5) Uani 1 1 d .
C1 C 0.28107(14) 0.8592(3) 0.80540(14) 0.0823(6) Uani 1 1 d .
H1 H 0.2367 0.8241 0.8234 0.099 Uiso 1 1 calc R
C2 C 0.36056(14) 0.8602(3) 0.85420(13) 0.0770(6) Uani 1 1 d .
H2 H 0.3689 0.8260 0.9036 0.092 Uiso 1 1 calc R
C3 C 0.42827(12) 0.9118(2) 0.83021(11) 0.0643(5) Uani 1 1 d .
C4 C 0.41041(13) 0.9620(3) 0.75563(11) 0.0698(5) Uani 1 1 d .
H4 H 0.4536 0.9996 0.7366 0.084 Uiso 1 1 calc R
C5 C 0.32894(13) 0.9559(3) 0.71045(12) 0.0738(6) Uani 1 1 d .
H5 H 0.3186 0.9885 0.6607 0.089 Uiso 1 1 calc R
C6 C 0.51314(14) 0.9084(3) 0.88359(12) 0.0742(6) Uani 1 1 d .
H6 H 0.5167 0.8729 0.9320 0.089 Uiso 1 1 calc R
C7 C 0.58286(14) 0.9491(3) 0.87057(12) 0.0721(5) Uani 1 1 d .
H7 H 0.5795 0.9864 0.8224 0.087 Uiso 1 1 calc R
C8 C 0.66805(12) 0.9425(2) 0.92463(11) 0.0617(5) Uani 1 1 d .
C9 C 0.68551(13) 0.8792(3) 0.99671(12) 0.0721(5) Uani 1 1 d .
H9 H 0.6421 0.8379 1.0147 0.087 Uiso 1 1 calc R
C10 C 0.76826(15) 0.8775(3) 1.04213(12) 0.0752(6) Uani 1 1 d .
H10 H 0.7788 0.8354 1.0907 0.090 Uiso 1 1 calc R
C11 C 0.81528(12) 0.9941(3) 0.95039(11) 0.0673(5) Uani 1 1 d .
H11 H 0.8595 1.0346 0.9333 0.081 Uiso 1 1 calc R
C12 C 0.73550(13) 1.0008(3) 0.90258(11) 0.0679(5) Uani 1 1 d .
H12 H 0.7269 1.0454 0.8546 0.081 Uiso 1 1 calc R
O21 O 0.38326(9) 0.3747(2) 0.87871(9) 0.0906(5) Uani 1 1 d .
H21 H 0.3299 0.3855 0.8329 0.109 Uiso 1 1 d R
N21 N 0.74120(13) 0.3865(3) 1.02442(13) 0.0973(7) Uani 1 1 d .
C21 C 0.53017(11) 0.3930(2) 0.92324(10) 0.0603(5) Uani 1 1 d .
H21 H 0.5267 0.3616 0.9703 0.072 Uiso 1 1 calc R
C22 C 0.45731(12) 0.4084(2) 0.86442(11) 0.0621(5) Uani 1 1 d .
C23 C 0.46330(14) 0.4578(3) 0.79524(11) 0.0728(6) Uani 1 1 d .
H23 H 0.4147 0.4695 0.7554 0.087 Uiso 1 1 calc R
C24 C 0.54127(16) 0.4898(3) 0.78503(12) 0.0829(6) Uani 1 1 d .
H24 H 0.5447 0.5236 0.7382 0.099 Uiso 1 1 calc R
C25 C 0.61428(14) 0.4727(3) 0.84315(13) 0.0768(6) Uani 1 1 d .
H25 H 0.6667 0.4935 0.8357 0.092 Uiso 1 1 calc R
C26 C 0.60830(12) 0.4242(2) 0.91245(11) 0.0610(5) Uani 1 1 d .
C27 C 0.68239(13) 0.4037(3) 0.97455(13) 0.0726(6) Uani 1 1 d .
N31 N 0.23857(11) 0.2951(3) 0.23172(10) 0.0829(5) Uani 1 1 d .
O31 O -0.00469(8) 0.84480(15) 0.09638(7) 0.0696(4) Uani 1 1 d .
H31 H -0.0618 0.8764 0.0654 0.083 Uiso 1 1 d R
C31 C 0.08269(10) 0.6009(2) 0.14455(9) 0.0518(4) Uani 1 1 d .
H31 H 0.1257 0.6789 0.1684 0.062 Uiso 1 1 calc R
C32 C 0.00585(10) 0.6655(2) 0.10210(9) 0.0508(4) Uani 1 1 d .
C33 C -0.05792(11) 0.5469(2) 0.06711(9) 0.0559(4) Uani 1 1 d .
H33 H -0.1098 0.5898 0.0383 0.067 Uiso 1 1 calc R
C34 C -0.04423(12) 0.3661(2) 0.07511(11) 0.0628(5) Uani 1 1 d .
H34 H -0.0874 0.2879 0.0518 0.075 Uiso 1 1 calc R
C35 C 0.03190(11) 0.2993(2) 0.11692(10) 0.0604(5) Uani 1 1 d .
H35 H 0.0408 0.1770 0.1221 0.072 Uiso 1 1 calc R
C36 C 0.09528(10) 0.4183(2) 0.15135(9) 0.0522(4) Uani 1 1 d .
C37 C 0.17532(12) 0.3502(2) 0.19592(10) 0.0616(5) Uani 1 1 d .

loop_
_atom_site_aniso_label
_atom_site_aniso_U_11
_atom_site_aniso_U_22
_atom_site_aniso_U_33
_atom_site_aniso_U_23
_atom_site_aniso_U_13
_atom_site_aniso_U_12
N1 0.0540(10) 0.0814(12) 0.0900(13) -0.0068(9) 0.0088(9) 0.0006(8)
N2 0.0555(10) 0.0611(9) 0.0789(11) 0.0016(8) 0.0056(8) 0.0058(7)
C1 0.0601(14) 0.0836(15) 0.1025(17) 0.0043(12) 0.0224(12) -0.0064(10)
C2 0.0705(14) 0.0822(14) 0.0776(13) 0.0102(10) 0.0202(11) 0.0028(11)
C3 0.0540(12) 0.0604(10) 0.0709(12) -0.0073(8) 0.0059(9) 0.0073(8)
C4 0.0541(12) 0.0823(13) 0.0719(12) -0.0059(10) 0.0165(10) 0.0005(9)
C5 0.0565(13) 0.0906(14) 0.0663(11) -0.0036(10) 0.0052(10) 0.0059(10)
C6 0.0679(14) 0.0760(13) 0.0742(12) -0.0024(10) 0.0133(11) 0.0050(10)
C7 0.0691(14) 0.0751(13) 0.0689(12) -0.0019(10) 0.0147(10) -0.0013(10)
C8 0.0567(11) 0.0543(10) 0.0663(11) -0.0063(8) 0.0055(9) 0.0052(8)
C9 0.0580(12) 0.0700(12) 0.0896(14) 0.0036(10) 0.0235(11) -0.0020(9)
C10 0.0767(15) 0.0749(13) 0.0664(11) 0.0151(10) 0.0085(11) 0.0078(11)
C11 0.0573(12) 0.0672(12) 0.0764(12) -0.0015(9) 0.0178(10) 0.0017(9)
C12 0.0614(13) 0.0773(13) 0.0605(10) 0.0000(9) 0.0107(9) 0.0059(10)
O21 0.0462(8) 0.1308(14) 0.0924(10) 0.0270(9) 0.0160(7) 0.0034(8)
N21 0.0577(12) 0.1082(16) 0.1137(16) -0.0189(12) 0.0050(12) -0.0025(10)
C21 0.0519(11) 0.0649(11) 0.0632(10) 0.0016(8) 0.0150(9) 0.0048(8)
C22 0.0500(11) 0.0648(11) 0.0698(11) 0.0010(9) 0.0148(9) 0.0020(8)
C23 0.0712(14) 0.0764(13) 0.0651(11) -0.0025(9) 0.0107(10) -0.0007(10)
C24 0.0995(18) 0.0891(15) 0.0681(12) -0.0047(11) 0.0371(13) -0.0090(12)
C25 0.0659(14) 0.0842(14) 0.0885(15) -0.0144(11) 0.0351(12) -0.0117(10)
C26 0.0496(11) 0.0586(10) 0.0738(12) -0.0121(8) 0.0159(9) -0.0031(8)
C27 0.0483(12) 0.0725(13) 0.0933(15) -0.0165(10) 0.0145(11) -0.0042(9)
N31 0.0687(12) 0.0871(13) 0.0819(12) 0.0072(9) 0.0042(10) 0.0227(10)
O31 0.0535(8) 0.0493(7) 0.0880(9) -0.0007(6) -0.0080(6) -0.0020(5)
C31 0.0389(9) 0.0555(9) 0.0539(9) -0.0028(7) 0.0021(7) -0.0063(7)
C32 0.0467(10) 0.0493(9) 0.0530(9) -0.0017(7) 0.0088(7) -0.0031(7)
C33 0.0429(10) 0.0593(10) 0.0591(10) -0.0058(8) 0.0046(8) -0.0042(7)
C34 0.0514(11) 0.0578(10) 0.0747(11) -0.0139(9) 0.0113(9) -0.0138(8)
C35 0.0584(11) 0.0492(9) 0.0718(11) -0.0033(8) 0.0160(9) -0.0022(8)
C36 0.0456(10) 0.0584(10) 0.0503(9) 0.0005(7) 0.0101(7) 0.0026(7)
C37 0.0586(12) 0.0616(11) 0.0626(10) 0.0018(8) 0.0141(9) 0.0070(9)

loop_
_atom_type_symbol
_atom_type_description
_atom_type_scat_dispersion_real
_atom_type_scat_dispersion_imag
_atom_type_scat_source
C C 0.0033 0.0016 'International Tables Vol C Tables 4.2.6.8 and 6.1.1.4'
H H 0.0000 0.0000 'International Tables Vol C Tables 4.2.6.8 and 6.1.1.4'
N N 0.0061 0.0033 'International Tables Vol C Tables 4.2.6.8 and 6.1.1.4'
O O 0.0106 0.0060 'International Tables Vol C Tables 4.2.6.8 and 6.1.1.4'

loop_
_geom_angle_atom_site_label_1
_geom_angle_atom_site_label_2
_geom_angle_atom_site_label_3
_geom_angle
C1 N1 C5 116.16(19)
C11 N2 C10 116.10(17)
N1 C1 C2 124.2(2)
C1 C2 C3 120.0(2)
C2 C3 C4 116.45(19)
C2 C3 C6 118.75(19)
C4 C3 C6 124.80(19)
C5 C4 C3 119.7(2)
N1 C5 C4 123.5(2)
C7 C6 C3 127.0(2)
C6 C7 C8 126.4(2)
C12 C8 C9 116.48(18)
C12 C8 C7 118.81(18)
C9 C8 C7 124.71(19)
C8 C9 C10 119.55(19)
N2 C10 C9 123.30(19)
N2 C11 C12 123.97(19)
C11 C12 C8 120.59(19)
C22 C21 C26 120.40(18)
O21 C22 C23 123.47(18)
O21 C22 C21 117.32(17)
C23 C22 C21 119.21(18)
C22 C23 C24 120.1(2)
C25 C24 C23 121.1(2)
C26 C25 C24 118.86(19)
C25 C26 C21 120.36(18)
C25 C26 C27 120.97(19)
C21 C26 C27 118.67(18)
N21 C27 C26 179.4(3)
C32 C31 C36 119.35(15)
O31 C32 C31 118.08(14)
O31 C32 C33 122.32(15)
C31 C32 C33 119.59(15)
C34 C33 C32 120.06(16)
C35 C34 C33 121.17(16)
C34 C35 C36 118.44(17)
C31 C36 C35 121.38(15)
C31 C36 C37 119.54(15)
C35 C36 C37 119.07(16)
N31 C37 C36 179.4(2)

loop_
_geom_bond_atom_site_label_1
_geom_bond_atom_site_label_2
_geom_bond_distance
N1 C1 1.324(3)
N1 C5 1.342(3)
N2 C11 1.323(3)
N2 C10 1.335(3)
C1 C2 1.368(3)
C2 C3 1.377(3)
C3 C4 1.392(3)
C3 C6 1.470(3)
C4 C5 1.370(3)
C6 C7 1.282(3)
C7 C8 1.480(3)
C8 C12 1.368(3)
C8 C9 1.379(3)
C9 C10 1.387(3)
C11 C12 1.365(3)
O21 C22 1.351(2)
N21 C27 1.145(3)
C21 C22 1.383(3)
C21 C26 1.384(3)
C22 C23 1.377(3)
C23 C24 1.378(3)
C24 C25 1.378(3)
C25 C26 1.378(3)
C26 C27 1.433(3)
N31 C37 1.144(2)
O31 C32 1.357(2)
C31 C32 1.378(2)
C31 C36 1.386(2)
C32 C33 1.391(2)
C33 C34 1.377(2)
C34 C35 1.371(3)
C35 C36 1.387(2)
C36 C37 1.440(2)

loop_
_geom_hbond_atom_site_label_D
_geom_hbond_atom_site_label_H
_geom_hbond_atom_site_label_A
_geom_hbond_distance_DH
_geom_hbond_distance_HA
_geom_hbond_distance_DA
_geom_hbond_angle_DHA
_geom_hbond_site_symmetry_A
O21 H21 N1 1.04 1.69 2.727(2) 173.3 2_546
O31 H31 N2 0.98 1.75 2.7292(19) 173.6 1_454

loop_
_geom_torsion_atom_site_label_1
_geom_torsion_atom_site_label_2
_geom_torsion_atom_site_label_3
_geom_torsion_atom_site_label_4
_geom_torsion
C5 N1 C1 C2 -0.3(3)
N1 C1 C2 C3 0.2(4)
C1 C2 C3 C4 0.4(3)
C1 C2 C3 C6 -178.9(2)
C2 C3 C4 C5 -0.9(3)
C6 C3 C4 C5 178.36(19)
C1 N1 C5 C4 -0.2(3)
C3 C4 C5 N1 0.8(3)
C2 C3 C6 C7 178.8(2)
C4 C3 C6 C7 -0.4(3)
C3 C6 C7 C8 -179.06(18)
C6 C7 C8 C12 -176.1(2)
C6 C7 C8 C9 4.6(3)
C12 C8 C9 C10 0.0(3)
C7 C8 C9 C10 179.20(19)
C11 N2 C10 C9 0.8(3)
C8 C9 C10 N2 -0.6(3)
C10 N2 C11 C12 -0.4(3)
N2 C11 C12 C8 -0.2(3)
C9 C8 C12 C11 0.4(3)
C7 C8 C12 C11 -178.87(17)
C26 C21 C22 O21 179.45(18)
C26 C21 C22 C23 -1.0(3)
O21 C22 C23 C24 -180.0(2)
C21 C22 C23 C24 0.5(3)
C22 C23 C24 C25 0.3(3)
C23 C24 C25 C26 -0.6(3)
C24 C25 C26 C21 0.1(3)
C24 C25 C26 C27 179.68(19)
C22 C21 C26 C25 0.7(3)
C22 C21 C26 C27 -178.91(17)
C25 C26 C27 N21 -156(29)
C21 C26 C27 N21 23(29)
C36 C31 C32 O31 -179.96(15)
C36 C31 C32 C33 0.3(2)
O31 C32 C33 C34 -179.53(17)
C31 C32 C33 C34 0.2(3)
C32 C33 C34 C35 -0.4(3)
C33 C34 C35 C36 0.1(3)
C32 C31 C36 C35 -0.6(3)
C32 C31 C36 C37 -179.70(15)
C34 C35 C36 C31 0.4(3)
C34 C35 C36 C37 179.50(17)
C31 C36 C37 N31 126(23)
C35 C36 C37 N31 -53(23)
